data_7037660
loop_
_publ_author_name
'Cadman, Laura K.'
'Bristow, Jessica K.'
'Stubbs, Naomi E.'
'Tiana, Davide'
'Mahon, Mary F.'
'Walsh, Aron'
'Burrows, Andrew D.'

_publ_section_title
;
 Compositional control of pore geometry in multivariate metal-organic
 frameworks: an experimental and computational study.
;
_journal_issue 10
_journal_name_full 'Dalton transactions (Cambridge, England : 2003)'
_journal_page_first 4316
_journal_page_last 4326
_journal_paper_doi 10.1039/c5dt04045k
_journal_volume 45
_journal_year 2016
_chemical_formula_moiety '0.25(C88 H48 N9.6 O32 Zn8)'
_chemical_formula_sum 'C29.8 H38.6 N5 O10.6 Zn2'
_chemical_formula_weight 767.19
_chemical_name_systematic
;
 ?
;
_space_group_crystal_system tetragonal
_space_group_IT_number 130
_space_group_name_Hall '-P 4a 2ac'
_space_group_name_H-M_alt 'P 4/n c c'
_symmetry_space_group_name_Hall '-P 4a 2ac'
_symmetry_space_group_name_H-M 'P 4/n c c :2'
_atom_sites_solution_hydrogens geom
_audit_creation_date 2015-11-13
_audit_creation_method
;
Olex2 1.2
(compiled 2015.09.30 svn.r3233 for OlexSys, GUI svn.r5103)
;
_audit_update_record
;
2015-11-13 deposited with the CCDC.
2015-12-02 downloaded from the CCDC.
;
_cell_angle_alpha 90
_cell_angle_beta 90
_cell_angle_gamma 90
_cell_formula_units_Z 4
_cell_length_a 14.9813(3)
_cell_length_b 14.9813(3)
_cell_length_c 19.2011(6)
_cell_measurement_reflns_used 2685
_cell_measurement_temperature 150(2)
_cell_measurement_theta_max 71.4540
_cell_measurement_theta_min 4.6060
_cell_volume 4309.48(18)
_computing_cell_refinement
;
CrysAlisPro, Agilent Technologies,
Version 1.171.37.34 (release 22-05-2014 CrysAlis171 .NET)
(compiled May 22 2014,16:03:01)
;
_computing_data_collection
;
CrysAlisPro, Agilent Technologies,
Version 1.171.37.34 (release 22-05-2014 CrysAlis171 .NET)
(compiled May 22 2014,16:03:01)
;
_computing_data_reduction
;
CrysAlisPro, Agilent Technologies,
Version 1.171.37.34 (release 22-05-2014 CrysAlis171 .NET)
(compiled May 22 2014,16:03:01)
;
_computing_molecular_graphics 'Olex2 (Dolomanov et al., 2009)'
_computing_publication_material 'Olex2 (Dolomanov et al., 2009)'
_computing_structure_refinement 'ShelXL (Sheldrick, 2015)'
_computing_structure_solution 'ShelXS (Sheldrick, 2008)'
_diffrn_ambient_environment N~2~
_diffrn_ambient_temperature 150.15
_diffrn_detector 'CCD plate'
_diffrn_detector_area_resol_mean 8.1150
_diffrn_detector_type EosS2
_diffrn_measured_fraction_theta_full 0.985
_diffrn_measured_fraction_theta_max 0.983
_diffrn_measurement_device 'four-circle diffractometer'
_diffrn_measurement_device_type 'SuperNova, Dual, Cu at zero, EosS2'
_diffrn_radiation_monochromator mirror
_diffrn_radiation_probe x-ray
_diffrn_radiation_type 'Cu K\a'
_diffrn_radiation_wavelength 1.54184
_diffrn_reflns_av_R_equivalents 0.0789
_diffrn_reflns_av_unetI/netI 0.0433
_diffrn_reflns_laue_measured_fraction_full 0.985
_diffrn_reflns_laue_measured_fraction_max 0.983
_diffrn_reflns_limit_h_max 17
_diffrn_reflns_limit_h_min -11
_diffrn_reflns_limit_k_max 11
_diffrn_reflns_limit_k_min -18
_diffrn_reflns_limit_l_max 12
_diffrn_reflns_limit_l_min -23
_diffrn_reflns_number 14611
_diffrn_reflns_point_group_measured_fraction_full 0.985
_diffrn_reflns_point_group_measured_fraction_max 0.983
_diffrn_reflns_theta_full 67.684
_diffrn_reflns_theta_max 71.930
_diffrn_reflns_theta_min 5.473
_diffrn_source 'sealed X-ray tube'
_diffrn_source_type 'SuperNova (Cu) X-ray Source'
_exptl_absorpt_coefficient_mu 1.798
_exptl_absorpt_correction_T_max 1.00000
_exptl_absorpt_correction_T_min 0.70093
_exptl_absorpt_correction_type multi-scan
_exptl_absorpt_process_details
;
CrysAlisPro, Agilent Technologies,
Version 1.171.37.34 (release 22-05-2014 CrysAlis171 .NET)
(compiled May 22 2014,16:03:01)
Empirical absorption correction using spherical harmonics,
 implemented in SCALE3 ABSPACK scaling algorithm.
_exptl_special_details 
;
_exptl_crystal_colour orange-brown
_exptl_crystal_density_diffrn 1.182
_exptl_crystal_description block
_exptl_crystal_F_000 1589
_exptl_crystal_size_max 0.163
_exptl_crystal_size_mid 0.129
_exptl_crystal_size_min 0.099
_refine_diff_density_max 2.067
_refine_diff_density_min -0.761
_refine_diff_density_rms 0.117
_refine_ls_extinction_method none
_refine_ls_goodness_of_fit_ref 1.047
_refine_ls_hydrogen_treatment constr
_refine_ls_matrix_type full
_refine_ls_number_parameters 121
_refine_ls_number_reflns 2088
_refine_ls_number_restraints 47
_refine_ls_restrained_S_all 1.053
_refine_ls_R_factor_all 0.0810
_refine_ls_R_factor_gt 0.0650
_refine_ls_shift/su_max 0.000
_refine_ls_shift/su_mean 0.000
_refine_ls_structure_factor_coef Fsqd
_refine_ls_weighting_details 'w=1/[\s^2^(Fo^2^)+(0.1386P)^2^] where P=(Fo^2^+2Fc^2^)/3'
_refine_ls_weighting_scheme calc
_refine_ls_wR_factor_gt 0.1891
_refine_ls_wR_factor_ref 0.2081
_reflns_Friedel_coverage 0.000
_reflns_number_gt 1489
_reflns_number_total 2088
_reflns_threshold_expression 'I > 2\s(I)'
_cod_data_source_file c5dt04045k2.cif
_cod_data_source_block s14adb5_sq
_cod_depositor_comments 'Adding full bibliography for 7037655--7037663.cif.'
_cod_original_cell_volume 4309.5(2)
_cod_original_formula_sum 'C29.80 H38.60 N5 O10.60 Zn2'
_cod_database_code 7037660
_shelxl_version_number 2014-3
_shelx_space_group_comment
;
The symmetry employed for this shelxl refinement is uniquely defined
by the following loop, which should always be used as a source of
symmetry information in preference to the above space-group names.
They are only intended as comments.
;
_shelx_estimated_absorpt_t_max 0.842
_shelx_estimated_absorpt_t_min 0.758
_olex2_refinement_description
;
1. Fixed Uiso
 At 1.2 times of:
  All C(H,H) groups
2. Restrained distances
 N3A-C6 = N3-C5
 1.38 with sigma of 0.02
 N3A-C4 \\sim N3A-C5_$1 \\sim N3-C4 \\sim N3-C6_$1
 with sigma of 0.005
3. Restrained planarity
 C3, C4, C5, C6, N3, N3A
 with sigma of 0.1
4. Uiso/Uaniso restraints and constraints
Uanis(C9) \\sim Ueq, Uanis(C10) \\sim Ueq, Uanis(C7) \\sim Ueq, Uanis(C8) \\sim
Ueq, Uanis(N3) \\sim Ueq, Uanis(N3A) \\sim Ueq: with sigma of 0.015 and sigma
for terminal atoms of 0.01
5. Others
 Fixed Sof: C10(0.375) H10A(0.375) H10B(0.375) C7(0.375) H7A(0.375) H7B(0.375)
 C9(0.375) H9A(0.375) H9B(0.375) C8(0.375) H8A(0.375) H8B(0.375) N3A(0.065)
 N3(0.035)
6.a Secondary CH2 refined with riding coordinates:
 C10(H10A,H10B), C7(H7A,H7B), C9(H9A,H9B), C8(H8A,H8B)
;
_olex2_submission_special_instructions 'No special instructions were received'

loop_
_space_group_symop_operation_xyz
'x, y, z'
'-y+1/2, x, z'
'-x+1/2, -y+1/2, z'
'y, -x+1/2, z'
'x+1/2, -y, -z+1/2'
'-x, y+1/2, -z+1/2'
'y+1/2, x+1/2, -z+1/2'
'-y, -x, -z+1/2'
'-x, -y, -z'
'y-1/2, -x, -z'
'x-1/2, y-1/2, -z'
'-y, x-1/2, -z'
'-x-1/2, y, z-1/2'
'x, -y-1/2, z-1/2'
'-y-1/2, -x-1/2, z-1/2'
'y, x, z-1/2'

loop_
_atom_site_label
_atom_site_type_symbol
_atom_site_fract_x
_atom_site_fract_y
_atom_site_fract_z
_atom_site_U_iso_or_equiv
_atom_site_adp_type
_atom_site_occupancy
_atom_site_site_symmetry_order
_atom_site_calc_flag
_atom_site_refinement_flags_posn
_atom_site_refinement_flags_adp
_atom_site_refinement_flags_occupancy
_atom_site_disorder_assembly
_atom_site_disorder_group
Zn1 Zn 0.2500 0.2500 0.31887(5) 0.0186(3) Uani 1 4 d S T P A .
Zn2 Zn 0.2500 0.2500 0.16567(5) 0.0183(3) Uani 1 4 d S T P A .
N2 N 0.2500 0.2500 0.0589(3) 0.0192(12) Uani 1 4 d S T P . .
N1 N 0.2500 0.2500 0.4245(3) 0.0185(12) Uani 1 4 d S T P . .
O1 O 0.20914(18) 0.12268(16) 0.29864(13) 0.0340(6) Uani 1 1 d . . . . .
O2 O 0.18489(19) 0.13359(17) 0.18480(13) 0.0348(7) Uani 1 1 d . . . . .
C3 C 0.1740(2) 0.0967(2) 0.24321(17) 0.0248(7) Uani 1 1 d . . . . .
C10 C 0.3064(14) 0.1765(12) 0.0313(6) 0.047(3) Uani 0.375 1 d . U . A 2
H10A H 0.2808 0.1184 0.0456 0.057 Uiso 0.375 1 calc R . . A 2
H10B H 0.3671 0.1810 0.0514 0.057 Uiso 0.375 1 calc R . . A 2
C7 C 0.3194(14) 0.1878(15) 0.4522(7) 0.056(4) Uani 0.375 1 d . U . B 2
H7A H 0.3783 0.2035 0.4324 0.068 Uiso 0.375 1 calc R . . B 2
H7B H 0.3050 0.1259 0.4381 0.068 Uiso 0.375 1 calc R . . B 2
C4 C 0.1121(2) 0.0187(2) 0.24666(16) 0.0224(7) Uani 1 1 d D . . . .
C5 C 0.0834(2) -0.0134(2) 0.31125(17) 0.0292(8) Uani 1 1 d D . . . .
C6 C 0.0780(2) -0.0182(2) 0.18548(17) 0.0291(8) Uani 1 1 d D . . . .
C9 C 0.3401(8) 0.2385(17) 0.0322(6) 0.046(3) Uani 0.375 1 d . U . A 1
H9A H 0.3621 0.1779 0.0436 0.055 Uiso 0.375 1 calc R . . A 1
H9B H 0.3806 0.2826 0.0540 0.055 Uiso 0.375 1 calc R . . A 1
C8 C 0.3390(8) 0.2483(18) 0.4522(7) 0.049(3) Uani 0.375 1 d . U . B 1
H8A H 0.3747 0.2960 0.4299 0.059 Uiso 0.375 1 calc R . . B 1
H8B H 0.3671 0.1903 0.4407 0.059 Uiso 0.375 1 calc R . . B 1
N3A N 0.1136(19) 0.0062(19) 0.1235(7) 0.041(12) Uani 0.065 1 d D U . . .
N3 N 0.113(2) 0.027(2) 0.3700(7) 0.03(2) Uani 0.035 1 d D U . . .

loop_
_atom_site_aniso_label
_atom_site_aniso_U_11
_atom_site_aniso_U_22
_atom_site_aniso_U_33
_atom_site_aniso_U_23
_atom_site_aniso_U_13
_atom_site_aniso_U_12
Zn1 0.0195(4) 0.0195(4) 0.0170(5) 0.000 0.000 0.000
Zn2 0.0195(4) 0.0195(4) 0.0160(5) 0.000 0.000 0.000
N2 0.0208(19) 0.0208(19) 0.016(3) 0.000 0.000 0.000
N1 0.0174(19) 0.0174(19) 0.021(3) 0.000 0.000 0.000
O1 0.0434(16) 0.0284(14) 0.0301(13) 0.0051(11) -0.0119(12) -0.0099(12)
O2 0.0458(17) 0.0315(15) 0.0272(13) -0.0005(11) 0.0057(11) -0.0146(12)
C3 0.0248(18) 0.0190(17) 0.0306(17) 0.0014(12) -0.0004(13) -0.0023(14)
C10 0.068(9) 0.058(9) 0.016(5) 0.003(6) 0.000(7) 0.050(7)
C7 0.064(9) 0.068(9) 0.037(6) 0.011(7) 0.007(7) 0.058(7)
C4 0.0247(17) 0.0216(16) 0.0210(15) -0.0006(12) -0.0018(12) -0.0033(13)
C5 0.0314(19) 0.035(2) 0.0208(15) -0.0005(14) -0.0036(13) -0.0053(16)
C6 0.0328(19) 0.034(2) 0.0200(15) -0.0032(14) 0.0031(14) -0.0074(16)
C9 0.018(5) 0.096(10) 0.024(5) 0.009(8) 0.005(4) 0.006(7)
C8 0.023(5) 0.095(10) 0.029(6) 0.002(8) 0.000(4) -0.011(7)
N3A 0.041(14) 0.035(14) 0.048(15) -0.006(10) -0.005(10) -0.007(10)
N3 0.03(2) 0.04(2) 0.04(2) 0.002(10) 0.004(10) -0.004(10)

loop_
_atom_type_symbol
_atom_type_description
_atom_type_scat_dispersion_real
_atom_type_scat_dispersion_imag
_atom_type_scat_source
C C 0.0181 0.0091 'International Tables Vol C Tables 4.2.6.8 and 6.1.1.4'
H H 0.0000 0.0000 'International Tables Vol C Tables 4.2.6.8 and 6.1.1.4'
N N 0.0311 0.0180 'International Tables Vol C Tables 4.2.6.8 and 6.1.1.4'
O O 0.0492 0.0322 'International Tables Vol C Tables 4.2.6.8 and 6.1.1.4'
Zn Zn -1.5491 0.6778 'International Tables Vol C Tables 4.2.6.8 and 6.1.1.4'

loop_
_geom_angle_atom_site_label_1
_geom_angle_atom_site_label_2
_geom_angle_atom_site_label_3
_geom_angle
_geom_angle_site_symmetry_1
_geom_angle_site_symmetry_3
N1 Zn1 Zn2 180.0 . .
N1 Zn1 O1 100.98(7) . 2
N1 Zn1 O1 100.98(7) . 3
N1 Zn1 O1 100.98(7) . 4
N1 Zn1 O1 100.98(7) . .
O1 Zn1 Zn2 79.02(7) 4 .
O1 Zn1 Zn2 79.02(7) . .
O1 Zn1 Zn2 79.02(7) 2 .
O1 Zn1 Zn2 79.02(7) 3 .
O1 Zn1 O1 87.92(3) 2 .
O1 Zn1 O1 158.05(15) 3 .
O1 Zn1 O1 87.92(3) 3 4
O1 Zn1 O1 87.92(3) 3 2
O1 Zn1 O1 158.04(15) 4 2
O1 Zn1 O1 87.92(3) 4 .
N2 Zn2 Zn1 180.0 . .
O2 Zn2 Zn1 79.58(7) 4 .
O2 Zn2 Zn1 79.58(7) . .
O2 Zn2 Zn1 79.58(7) 2 .
O2 Zn2 Zn1 79.58(7) 3 .
O2 Zn2 N2 100.42(7) 2 .
O2 Zn2 N2 100.42(7) 4 .
O2 Zn2 N2 100.42(7) 3 .
O2 Zn2 N2 100.42(7) . .
O2 Zn2 O2 159.16(15) 3 .
O2 Zn2 O2 88.13(3) 3 4
O2 Zn2 O2 88.13(3) 3 2
O2 Zn2 O2 88.13(3) 2 .
O2 Zn2 O2 88.13(3) 4 .
O2 Zn2 O2 159.16(15) 2 4
C10 N2 Zn2 110.9(5) 2 .
C10 N2 Zn2 110.9(5) . .
C10 N2 Zn2 110.9(5) 3 .
C10 N2 Zn2 110.9(5) 4 .
C10 N2 C10 138.3(9) 4 2
C10 N2 C10 82.7(3) 3 4
C10 N2 C10 82.7(3) 2 .
C10 N2 C10 138.3(9) 3 .
C10 N2 C10 82.7(3) 4 .
C10 N2 C10 82.7(3) 3 2
C9 N2 Zn2 110.7(5) 3 .
C9 N2 Zn2 110.7(5) 2 .
C9 N2 Zn2 110.7(5) 4 .
C9 N2 Zn2 110.7(5) . .
C9 N2 C9 82.9(3) 2 .
C9 N2 C9 82.9(3) 3 4
C9 N2 C9 138.7(10) 3 .
C9 N2 C9 82.9(3) 3 2
C9 N2 C9 138.7(10) 4 2
C9 N2 C9 82.9(3) 4 .
C7 N1 Zn1 110.9(6) 4 .
C7 N1 Zn1 110.9(6) 2 .
C7 N1 Zn1 110.9(6) 3 .
C7 N1 Zn1 110.9(6) . .
C7 N1 C7 82.7(4) 3 2
C7 N1 C7 138.2(11) 3 .
C7 N1 C7 138.2(11) 2 4
C7 N1 C7 82.7(4) 4 .
C7 N1 C7 82.7(4) 3 4
C7 N1 C7 82.7(4) 2 .
C8 N1 Zn1 111.7(6) 2 .
C8 N1 Zn1 111.7(6) 4 .
C8 N1 Zn1 111.7(6) . .
C8 N1 Zn1 111.7(6) 3 .
C8 N1 C8 82.1(4) 4 3
C8 N1 C8 82.1(4) 2 .
C8 N1 C8 136.6(11) . 3
C8 N1 C8 136.6(11) 2 4
C8 N1 C8 82.1(4) . 4
C8 N1 C8 82.1(4) 2 3
C3 O1 Zn1 125.4(2) . .
C3 O2 Zn2 126.8(2) . .
O1 C3 O2 124.6(3) . .
O1 C3 C4 117.9(3) . .
O2 C3 C4 117.5(3) . .
N2 C10 H10A 109.5 . .
N2 C10 H10B 109.5 . .
N2 C10 C7 110.9(8) . 15_665
H10A C10 H10B 108.0 . .
C7 C10 H10A 109.5 15_665 .
C7 C10 H10B 109.5 15_665 .
N1 C7 C10 110.4(8) . 15_666
N1 C7 H7A 109.6 . .
N1 C7 H7B 109.6 . .
C10 C7 H7A 109.6 15_666 .
C10 C7 H7B 109.6 15_666 .
H7A C7 H7B 108.1 . .
C5 C4 C3 120.0(3) . .
C6 C4 C3 120.0(3) . .
C6 C4 C5 119.8(3) . .
C6 C5 C4 120.1(3) 8 .
N3 C5 C4 118.9(4) . .
N3 C5 C6 120.5(4) . 8
C5 C6 C4 120.0(3) 8 .
N3A C6 C4 119.3(4) . .
N3A C6 C5 120.5(4) . 8
N2 C9 H9A 109.9 . .
N2 C9 H9B 109.9 . .
N2 C9 C8 108.9(8) . 14_565
H9A C9 H9B 108.3 . .
C8 C9 H9A 109.9 14_565 .
C8 C9 H9B 109.9 14_565 .
N1 C8 C9 112.0(9) . 14_566
N1 C8 H8A 109.2 . .
N1 C8 H8B 109.2 . .
C9 C8 H8A 109.2 14_566 .
C9 C8 H8B 109.2 14_566 .
H8A C8 H8B 107.9 . .

loop_
_geom_bond_atom_site_label_1
_geom_bond_atom_site_label_2
_geom_bond_distance
_geom_bond_site_symmetry_2
Zn1 Zn2 2.9418(12) .
Zn1 N1 2.029(6) .
Zn1 O1 2.041(2) 2
Zn1 O1 2.041(2) .
Zn1 O1 2.041(2) 3
Zn1 O1 2.041(2) 4
Zn2 N2 2.050(6) .
Zn2 O2 2.032(2) 2
Zn2 O2 2.032(2) .
Zn2 O2 2.032(2) 4
Zn2 O2 2.032(2) 3
N2 C10 1.486(11) .
N2 C10 1.486(11) 4
N2 C10 1.486(11) 3
N2 C10 1.486(11) 2
N2 C9 1.454(11) 3
N2 C9 1.454(11) 4
N2 C9 1.454(11) 2
N2 C9 1.454(11) .
N1 C7 1.494(11) 2
N1 C7 1.494(11) .
N1 C7 1.494(11) 4
N1 C7 1.494(11) 3
N1 C8 1.435(13) 2
N1 C8 1.435(13) 3
N1 C8 1.435(13) .
N1 C8 1.435(13) 4
O1 C3 1.249(4) .
O2 C3 1.261(4) .
C3 C4 1.493(5) .
C10 H10A 0.9900 .
C10 H10B 0.9900 .
C10 C7 1.522(18) 15_665
C7 C10 1.522(18) 15_666
C7 H7A 0.9900 .
C7 H7B 0.9900 .
C4 C5 1.399(4) .
C4 C6 1.396(4) .
C5 C6 1.376(5) 8
C5 N3 1.356(15) .
C6 C5 1.376(5) 8
C6 N3A 1.355(15) .
C9 H9A 0.9900 .
C9 H9B 0.9900 .
C9 C8 1.549(18) 14_565
C8 C9 1.549(18) 14_566
C8 H8A 0.9900 .
C8 H8B 0.9900 .

loop_
_geom_torsion_atom_site_label_1
_geom_torsion_atom_site_label_2
_geom_torsion_atom_site_label_3
_geom_torsion_atom_site_label_4
_geom_torsion
_geom_torsion_site_symmetry_1
_geom_torsion_site_symmetry_4
Zn1 N1 C7 C10 175.8(15) . 15_666
Zn1 N1 C8 C9 172.0(15) . 14_566
Zn1 O1 C3 O2 25.1(5) . .
Zn1 O1 C3 C4 -152.4(2) . .
Zn2 N2 C10 C7 -175.7(15) . 15_665
Zn2 N2 C9 C8 -172.4(14) . 14_565
Zn2 O2 C3 O1 -6.7(6) . .
Zn2 O2 C3 C4 170.8(2) . .
O1 C3 C4 C5 10.7(5) . .
O1 C3 C4 C6 -173.8(3) . .
O2 C3 C4 C5 -167.0(3) . .
O2 C3 C4 C6 8.5(5) . .
C3 C4 C5 C6 172.1(3) . 8
C3 C4 C5 N3 0(2) . .
C3 C4 C6 C5 -172.7(3) . 8
C3 C4 C6 N3A 12(2) . .
C10 N2 C10 C7 74.7(15) 4 15_665
C10 N2 C10 C7 4.3(15) 3 15_665
C10 N2 C10 C7 -66.1(15) 2 15_665
C10 N2 C9 C8 -73.8(16) 2 14_565
C10 N2 C9 C8 89.0(18) . 14_565
C10 N2 C9 C8 56.9(17) 4 14_565
C10 N2 C9 C8 -41.9(17) 3 14_565
C7 N1 C7 C10 -4.2(15) 3 15_666
C7 N1 C7 C10 66.1(15) 2 15_666
C7 N1 C7 C10 -74.6(15) 4 15_666
C7 N1 C8 C9 -91(2) . 14_566
C7 N1 C8 C9 73.6(17) 2 14_566
C7 N1 C8 C9 37.8(17) 3 14_566
C7 N1 C8 C9 -59.8(17) 4 14_566
C5 C4 C6 C5 2.8(5) . 8
C5 C4 C6 N3A -172.6(19) . .
C6 C4 C5 C6 -3.4(5) . 8
C6 C4 C5 N3 -176(2) . .
C9 N2 C10 C7 -77.6(18) . 15_665
C9 N2 C10 C7 -45.1(17) 2 15_665
C9 N2 C10 C7 53.9(17) 3 15_665
C9 N2 C10 C7 86.2(17) 4 15_665
C9 N2 C9 C8 7.6(14) 3 14_565
C9 N2 C9 C8 -62.9(15) 2 14_565
C9 N2 C9 C8 78.2(14) 4 14_565
C8 N1 C7 C10 -83.8(18) 4 15_666
C8 N1 C7 C10 -49.7(17) 3 15_666
C8 N1 C7 C10 76.9(19) . 15_666
C8 N1 C7 C10 47.2(17) 2 15_666
C8 N1 C8 C9 -8.0(15) 3 14_566
C8 N1 C8 C9 -77.7(15) 4 14_566
C8 N1 C8 C9 61.7(16) 2 14_566
